data_4062449
loop_
_publ_author_name
'Okazaki, Masaaki'
'Suzuki, Eiji'
'Miyajima, Norito'
'Tobita, Hiromi'
'Ogino, Hiroshi'

_publ_section_title
;
 Facile Isomerization of a Tungsten Silyl Complex to a Base-Stabilized
 Silylene Complex via 1,2-Migration of an Aryl Group
;
_journal_issue 23
_journal_name_full Organometallics
_journal_page_first 4633
_journal_page_last 4635
_journal_paper_doi 10.1021/om034106p
_journal_volume 22
_journal_year 2003
_chemical_formula_moiety 'C22 H31 N O2 Si W '
_chemical_formula_sum 'C22 H31 N O2 Si W'
_chemical_formula_weight 553.43
_space_group_IT_number 9
_symmetry_cell_setting monoclinic
_symmetry_space_group_name_Hall 'C -2yc'
_symmetry_space_group_name_H-M 'C 1 c 1'
_cell_angle_alpha 90
_cell_angle_beta 94.782(5)
_cell_angle_gamma 90
_cell_formula_units_Z 4
_cell_length_a 10.610(1)
_cell_length_b 15.180(1)
_cell_length_c 13.4861(9)
_cell_measurement_temperature 150.2
_cell_volume 2164.6(3)
_exptl_crystal_density_diffrn 1.698
_cod_original_sg_symbol_H-M 'C c'
_cod_original_formula_sum 'C22 H31 N O2 Si W '
_cod_database_code 4062449

loop_
_symmetry_equiv_pos_as_xyz
x,y,z
x,-y,1/2+z
1/2+x,1/2+y,z
1/2+x,1/2-y,1/2+z

loop_
_atom_site_label
_atom_site_type_symbol
_atom_site_fract_x
_atom_site_fract_y
_atom_site_fract_z
_atom_site_U_iso_or_equiv
_atom_site_adp_type
_atom_site_occupancy
_atom_site_calc_flag
_atom_site_refinement_flags
_atom_site_disorder_assembly
_atom_site_disorder_group
W1 W 0.015(2) 0.16382(1) 0.501(2) 0.01501(7) Uani 1.00 d . . .
Si1 Si 0.237(2) 0.1391(1) 0.462(2) 0.0192(5) Uani 1.00 d . . .
O1 O -0.156(3) 0.1426(5) 0.304(2) 0.033(2) Uani 1.00 d . . .
O2 O 0.059(3) -0.0341(4) 0.454(2) 0.032(1) Uani 1.00 d . . .
N1 N 0.315(3) 0.2537(5) 0.464(2) 0.024(1) Uani 1.00 d . . .
C1 C -0.087(3) 0.1500(5) 0.376(2) 0.020(2) Uani 1.00 d . . .
C2 C 0.046(3) 0.0413(5) 0.469(2) 0.020(1) Uani 1.00 d . . .
C3 C 0.354(3) 0.0722(6) 0.543(2) 0.031(2) Uani 1.00 d . . .
C4 C 0.260(3) 0.1034(7) 0.331(2) 0.031(2) Uani 1.00 d . . .
C5 C 0.090(3) 0.2805(5) 0.419(2) 0.019(2) Uani 1.00 d . . .
C6 C 0.001(3) 0.3385(6) 0.371(2) 0.025(3) Uani 1.00 d . . .
C7 C 0.027(3) 0.4200(6) 0.333(2) 0.031(2) Uani 1.00 d . . .
C8 C 0.152(3) 0.4486(6) 0.339(2) 0.032(2) Uani 1.00 d . . .
C9 C 0.245(3) 0.3945(6) 0.383(2) 0.031(2) Uani 1.00 d . . .
C10 C 0.212(3) 0.3129(7) 0.420(2) 0.023(2) Uani 1.00 d . . .
C11 C 0.356(3) 0.2824(6) 0.569(2) 0.026(2) Uani 1.00 d . . .
C12 C 0.430(3) 0.2592(6) 0.407(2) 0.033(2) Uani 1.00 d . . .
C13 C -0.150(3) 0.1528(5) 0.601(2) 0.020(2) Uani 1.00 d . . .
C14 C -0.126(3) 0.2439(5) 0.590(2) 0.020(2) Uani 1.00 d . . .
C15 C -0.004(3) 0.2645(5) 0.637(2) 0.022(2) Uani 1.00 d . . .
C16 C 0.048(3) 0.1842(6) 0.679(2) 0.019(2) Uani 1.00 d . . .
C17 C -0.043(3) 0.1147(5) 0.656(2) 0.020(1) Uani 1.00 d . . .
C18 C -0.271(3) 0.1058(7) 0.572(2) 0.030(2) Uani 1.00 d . . .
C19 C -0.222(3) 0.3088(7) 0.548(2) 0.029(2) Uani 1.00 d . . .
C20 C 0.048(3) 0.3551(9) 0.650(2) 0.026(2) Uani 1.00 d . . .
C21 C 0.164(3) 0.1731(6) 0.749(2) 0.023(2) Uani 1.00 d . . .
C22 C -0.025(3) 0.0216(6) 0.694(2) 0.031(2) Uani 1.00 d . . .
H1 H 0.3244 0.0113 0.5311 0.0379 Uiso 1.00 calc . . .
H2 H 0.4247 0.0849 0.5240 0.0379 Uiso 1.00 calc . . .
H3 H 0.3354 0.0865 0.6094 0.0379 Uiso 1.00 calc . . .
H4 H 0.2132 0.0461 0.3204 0.0385 Uiso 1.00 calc . . .
H5 H 0.2060 0.1436 0.2859 0.0385 Uiso 1.00 calc . . .
H6 H 0.3355 0.1023 0.3221 0.0385 Uiso 1.00 calc . . .
H7 H -0.0980 0.3192 0.3618 0.0299 Uiso 1.00 calc . . .
H8 H -0.0520 0.4559 0.3036 0.0376 Uiso 1.00 calc . . .
H9 H 0.1601 0.5047 0.3141 0.0389 Uiso 1.00 calc . . .
H10 H 0.3185 0.4127 0.3881 0.0368 Uiso 1.00 calc . . .
H11 H 0.4080 0.2444 0.5967 0.0310 Uiso 1.00 calc . . .
H12 H 0.3740 0.3411 0.5687 0.0310 Uiso 1.00 calc . . .
H13 H 0.2727 0.2795 0.6081 0.0310 Uiso 1.00 calc . . .
H14 H 0.4827 0.2213 0.4362 0.0390 Uiso 1.00 calc . . .
H15 H 0.3985 0.2420 0.3394 0.0390 Uiso 1.00 calc . . .
H16 H 0.4498 0.3182 0.4081 0.0390 Uiso 1.00 calc . . .
H17 H -0.3396 0.1447 0.5357 0.0369 Uiso 1.00 calc . . .
H18 H -0.2662 0.0566 0.5307 0.0369 Uiso 1.00 calc . . .
H19 H -0.3190 0.0856 0.6295 0.0369 Uiso 1.00 calc . . .
H20 H -0.1963 0.3663 0.5490 0.0340 Uiso 1.00 calc . . .
H21 H -0.2618 0.2936 0.4822 0.0340 Uiso 1.00 calc . . .
H22 H -0.3039 0.3101 0.5880 0.0340 Uiso 1.00 calc . . .
H23 H 0.1199 0.3533 0.6816 0.0356 Uiso 1.00 calc . . .
H24 H 0.0400 0.3835 0.5860 0.0356 Uiso 1.00 calc . . .
H25 H -0.0153 0.3903 0.6887 0.0356 Uiso 1.00 calc . . .
H26 H 0.1282 0.1575 0.8130 0.0283 Uiso 1.00 calc . . .
H27 H 0.2036 0.1278 0.7251 0.0283 Uiso 1.00 calc . . .
H28 H 0.1969 0.2269 0.7525 0.0283 Uiso 1.00 calc . . .
H29 H -0.1082 -0.0133 0.6697 0.0371 Uiso 1.00 calc . . .
H30 H 0.0372 -0.0026 0.6698 0.0371 Uiso 1.00 calc . . .
H31 H -0.0300 0.0216 0.7639 0.0371 Uiso 1.00 calc . . .

loop_
_atom_site_aniso_label
_atom_site_aniso_U_11
_atom_site_aniso_U_22
_atom_site_aniso_U_33
_atom_site_aniso_U_12
_atom_site_aniso_U_13
_atom_site_aniso_U_23
W1 0.0127(1) 0.0152(1) 0.0168(1) -0.0005(2) -0.00028(8) 0.0000(2)
Si1 0.0131(9) 0.0186(9) 0.0259(10) 0.0023(8) 0.0013(8) -0.0001(8)
O1 0.034(4) 0.034(3) 0.027(3) 0.004(3) -0.015(2) -0.013(3)
O2 0.037(4) 0.021(2) 0.040(3) 0.004(3) 0.008(3) -0.003(2)
N1 0.023(3) 0.017(2) 0.032(3) 0.001(2) 0.004(2) 0.002(2)
C1 0.014(4) 0.021(3) 0.025(3) 0.003(3) -0.006(2) -0.006(3)
C2 0.014(3) 0.017(2) 0.027(4) 0.000(3) -0.003(2) 0.004(2)
C3 0.018(4) 0.024(4) 0.049(5) 0.005(3) -0.005(3) 0.014(3)
C4 0.022(4) 0.039(4) 0.032(3) -0.002(3) 0.008(3) -0.017(3)
C5 0.019(3) 0.016(3) 0.021(3) -0.002(2) 0.000(3) 0.000(2)
C6 0.020(6) 0.027(5) 0.027(6) 0.006(3) -0.004(4) 0.004(3)
C7 0.043(4) 0.028(4) 0.022(4) -0.005(4) 0.001(3) -0.001(3)
C8 0.041(4) 0.022(4) 0.034(4) 0.002(3) 0.004(3) 0.008(3)
C9 0.020(4) 0.031(4) 0.042(5) -0.005(3) 0.010(3) 0.007(3)
C10 0.017(3) 0.028(3) 0.023(4) -0.002(3) -0.002(3) -0.002(3)
C11 0.011(4) 0.030(4) 0.036(4) 0.004(3) -0.007(3) -0.005(3)
C12 0.022(4) 0.029(4) 0.051(5) 0.004(3) 0.016(3) 0.002(4)
C13 0.016(3) 0.026(3) 0.019(4) -0.002(2) 0.007(2) -0.006(3)
C14 0.018(3) 0.024(3) 0.018(3) 0.008(2) 0.005(2) -0.001(2)
C15 0.019(3) 0.022(3) 0.026(4) 0.000(3) 0.005(3) -0.004(3)
C16 0.011(3) 0.029(3) 0.018(3) 0.002(2) -0.002(2) 0.000(3)
C17 0.023(3) 0.022(3) 0.015(2) 0.000(2) 0.005(2) -0.003(2)
C18 0.021(4) 0.039(5) 0.030(4) -0.012(4) -0.007(3) 0.005(4)
C19 0.026(5) 0.026(4) 0.034(5) 0.015(4) 0.002(4) 0.003(4)
C20 0.023(5) 0.026(4) 0.028(5) -0.007(4) -0.001(4) -0.004(4)
C21 0.013(3) 0.043(5) 0.011(3) 0.006(3) -0.002(2) -0.003(3)
C22 0.047(5) 0.022(3) 0.024(4) -0.009(3) 0.014(3) 0.005(3)

loop_
_geom_bond_atom_site_label_1
_geom_bond_atom_site_label_2
_geom_bond_distance
_geom_bond_site_symmetry_1
_geom_bond_site_symmetry_2
_geom_bond_publ_flag
W1 SI1 2.487(3) . . yes
W1 C1 1.937(9) . . yes
W1 C2 1.943(8) . . yes
W1 C5 2.263(8) . . yes
W1 C13 2.302(9) . . yes
W1 C14 2.335(7) . . yes
W1 C15 2.406(8) . . yes
W1 C16 2.413(8) . . yes
W1 C17 2.342(7) . . yes
SI1 N1 1.925(8) . . yes
SI1 C3 1.878(9) . . yes
SI1 C4 1.882(9) . . yes
O1 C1 1.18(1) . . yes
O2 C2 1.17(1) . . yes
N1 C10 1.50(1) . . yes
N1 C11 1.50(1) . . yes
N1 C12 1.50(1) . . yes
C5 C6 1.41(1) . . yes
C5 C10 1.39(1) . . yes
C6 C7 1.37(2) . . yes
C7 C8 1.40(2) . . yes
C8 C9 1.38(1) . . yes
C9 C10 1.39(1) . . yes
C13 C14 1.42(1) . . yes
C13 C17 1.42(1) . . yes
C13 C18 1.49(1) . . yes
C14 C15 1.42(1) . . yes
C14 C19 1.50(1) . . yes
C15 C16 1.43(1) . . yes
C15 C20 1.49(1) . . yes
C16 C17 1.44(1) . . yes
C16 C21 1.50(1) . . yes
C17 C22 1.51(1) . . yes
